data_2243717
loop_
_publ_author_name
'Kalle, Paulina'
'Tatarin, Sergei V.'
'Zakharov, Alexander Yu.'
'Kiseleva, Marina A.'
'Bezzubov, Stanislav I.'

_publ_section_title
;
 Synthesis and comparative structural study of
 2-(pyridin-2-yl)-1<i>H</i>-perimidine and its mono- and
 di-<i>N</i>-methylated analogues
;
_journal_coeditor_code WM5594
_journal_issue 2
_journal_name_full 'Acta Crystallographica Section E'
_journal_page_first 96
_journal_page_last 100
_journal_paper_doi 10.1107/S205698902100013X
_journal_volume 77
_journal_year 2021
_chemical_formula_iupac 'C16 H11 N3'
_chemical_formula_moiety 'C16 H11 N3'
_chemical_formula_sum 'C16 H11 N3'
_chemical_formula_weight 245.28
_chemical_name_systematic
;
2-(Pyridin-2-yl)-1<i>H</i>-perimidine
;
_space_group_crystal_system monoclinic
_space_group_IT_number 14
_space_group_name_Hall '-P 2ybc'
_space_group_name_H-M_alt 'P 1 21/c 1'
_atom_sites_solution_hydrogens difmap
_atom_sites_solution_primary dual
_audit_creation_method
;
Olex2 1.3
(compiled Nov 21 2019 18:26:39 for OlexSys, GUI svn.r6003)
;
_cell_angle_alpha 90
_cell_angle_beta 101.382(2)
_cell_angle_gamma 90
_cell_formula_units_Z 4
_cell_length_a 13.5479(5)
_cell_length_b 5.0242(2)
_cell_length_c 17.3881(7)
_cell_measurement_reflns_used 7163
_cell_measurement_temperature 100
_cell_measurement_theta_max 28.270
_cell_measurement_theta_min 3.064
_cell_volume 1160.29(8)
_computing_cell_refinement
;
SAINT (Bruker, 2017)
;
_computing_data_collection
;
APEX3 (Bruker, 2017)
;
_computing_data_reduction
;
SAINT (Bruker, 2017)
;
_computing_molecular_graphics
;
<i>OLEX2</i> (Dolomanov <i>et al.</i>,  2009)
;
_computing_publication_material
;
publCIF (Westrip, 2010)
;
_computing_structure_refinement
;
SHELXL (Sheldrick, 2015b)
;
_computing_structure_solution
;
SHELXT (Sheldrick, 2015a)
;
_diffrn_ambient_temperature 100
_diffrn_detector 'Bruker PHOTON III CMOS'
_diffrn_detector_area_resol_mean 10.4
_diffrn_measured_fraction_theta_full 0.994
_diffrn_measured_fraction_theta_max 0.990
_diffrn_measurement_device '3-circle diffractometer'
_diffrn_measurement_device_type 'Bruker D8 Venture'
_diffrn_measurement_method \w-scan
_diffrn_radiation_monochromator 'focusing mirrors'
_diffrn_radiation_probe x-ray
_diffrn_radiation_type MoK\a
_diffrn_radiation_wavelength 0.71073
_diffrn_reflns_av_R_equivalents 0.0362
_diffrn_reflns_av_unetI/netI 0.0296
_diffrn_reflns_limit_h_max 18
_diffrn_reflns_limit_h_min -18
_diffrn_reflns_limit_k_max 6
_diffrn_reflns_limit_k_min -6
_diffrn_reflns_limit_l_max 22
_diffrn_reflns_limit_l_min -23
_diffrn_reflns_number 16322
_diffrn_reflns_theta_full 25.242
_diffrn_reflns_theta_max 28.290
_diffrn_reflns_theta_min 3.497
_diffrn_source 'microfocus sealed X-ray tube'
_diffrn_source_current 30.0
_diffrn_source_power 1.5
_diffrn_source_voltage 50.0
_diffrn_standards_number 0
_exptl_absorpt_coefficient_mu 0.086
_exptl_absorpt_correction_T_max 0.7457
_exptl_absorpt_correction_T_min 0.6843
_exptl_absorpt_correction_type multi-scan
_exptl_absorpt_process_details
;
(<i>SADABS</i>; Krause <i>et al.</i>, 2015)
;
_exptl_crystal_colour red
_exptl_crystal_density_diffrn 1.404
_exptl_crystal_description needle
_exptl_crystal_F_000 512
_exptl_crystal_size_max 0.42
_exptl_crystal_size_mid 0.1
_exptl_crystal_size_min 0.08
_refine_diff_density_max 0.393
_refine_diff_density_min -0.327
_refine_ls_extinction_method none
_refine_ls_goodness_of_fit_ref 1.052
_refine_ls_hydrogen_treatment refall
_refine_ls_matrix_type full
_refine_ls_number_parameters 216
_refine_ls_number_reflns 2866
_refine_ls_number_restraints 0
_refine_ls_restrained_S_all 1.052
_refine_ls_R_factor_all 0.0669
_refine_ls_R_factor_gt 0.0568
_refine_ls_shift/su_max 0.000
_refine_ls_shift/su_mean 0.000
_refine_ls_structure_factor_coef Fsqd
_refine_ls_weighting_details 'w=1/[\s^2^(Fo^2^)+(0.0570P)^2^+1.1159P] where P=(Fo^2^+2Fc^2^)/3'
_refine_ls_weighting_scheme calc
_refine_ls_wR_factor_gt 0.1348
_refine_ls_wR_factor_ref 0.1402
_reflns_number_gt 2405
_reflns_number_total 2866
_reflns_threshold_expression 'I > 2\s(I)'
_cod_data_source_file wm5594sup1.cif
_cod_data_source_block 1
_cod_original_cell_volume 1160.28(8)
_cod_database_code 2243717
_shelx_space_group_comment
;
The symmetry employed for this shelxl refinement is uniquely defined
by the following loop, which should always be used as a source of
symmetry information in preference to the above space-group names.
They are only intended as comments.
;
_shelx_estimated_absorpt_t_min 0.965
_shelx_estimated_absorpt_t_max 0.993

loop_
_space_group_symop_operation_xyz
'x, y, z'
'-x, y+1/2, -z+1/2'
'-x, -y, -z'
'x, -y-1/2, z-1/2'

loop_
_atom_site_type_symbol
_atom_site_label
_atom_site_fract_x
_atom_site_fract_y
_atom_site_fract_z
_atom_site_U_iso_or_equiv
_atom_site_adp_type
_atom_site_calc_flag
_atom_site_occupancy
_atom_site_disorder_assembly
_atom_site_disorder_group
N N1 0.67572(10) 0.4402(3) 0.27627(8) 0.0154(3) Uani d 1 . .
N N3 0.71391(10) 0.0786(3) 0.17704(8) 0.0168(3) Uani d 1 . .
N N2 0.84493(10) 0.5837(3) 0.30290(8) 0.0155(3) Uani d 1 . .
C C12 0.79419(12) 0.2223(3) 0.21158(9) 0.0143(3) Uani d 1 . .
C C10 0.64357(12) 0.6204(3) 0.32655(9) 0.0149(3) Uani d 1 . .
C C1 0.77359(12) 0.4307(3) 0.26757(9) 0.0142(3) Uani d 1 . .
C C2 0.81956(12) 0.7734(3) 0.35506(9) 0.0150(3) Uani d 1 . .
C C13 0.89068(12) 0.1825(3) 0.19733(9) 0.0156(3) Uani d 1 . .
C C3 0.89194(13) 0.9430(3) 0.39534(9) 0.0174(3) Uani d 1 . .
C C8 0.52046(13) 0.8239(4) 0.38981(10) 0.0200(4) Uani d 1 . .
C C16 0.72925(13) -0.1115(3) 0.12658(10) 0.0189(4) Uani d 1 . .
C C15 0.82269(13) -0.1659(3) 0.10900(9) 0.0191(4) Uani d 1 . .
C C9 0.54570(12) 0.6318(3) 0.33781(9) 0.0182(3) Uani d 1 . .
C C6 0.69204(12) 0.9893(3) 0.41877(9) 0.0168(3) Uani d 1 . .
C C5 0.76845(13) 1.1625(3) 0.45756(9) 0.0186(3) Uani d 1 . .
C C14 0.90460(13) -0.0168(3) 0.14534(10) 0.0181(3) Uani d 1 . .
C C11 0.71827(12) 0.7951(3) 0.36697(9) 0.0145(3) Uani d 1 . .
C C7 0.59039(13) 0.9992(4) 0.42875(10) 0.0201(4) Uani d 1 . .
C C4 0.86549(13) 1.1376(3) 0.44599(9) 0.0187(4) Uani d 1 . .
H H3 0.9603(15) 0.931(4) 0.3862(11) 0.020(5) Uiso d 1 . .
H H13 0.9452(16) 0.282(4) 0.2226(12) 0.024(5) Uiso d 1 . .
H H8 0.4528(16) 0.829(4) 0.3965(12) 0.024(5) Uiso d 1 . .
H H14 0.9698(17) -0.050(5) 0.1362(13) 0.031(6) Uiso d 1 . .
H H9 0.4957(14) 0.510(4) 0.3102(11) 0.016(5) Uiso d 1 . .
H H7 0.5720(16) 1.125(5) 0.4625(13) 0.030(6) Uiso d 1 . .
H H4 0.9168(15) 1.252(4) 0.4733(12) 0.023(5) Uiso d 1 . .
H H16 0.6709(15) -0.203(4) 0.1022(12) 0.024(5) Uiso d 1 . .
H H1 0.6349(17) 0.326(5) 0.2490(13) 0.032(6) Uiso d 1 . .
H H5 0.7526(14) 1.292(4) 0.4910(12) 0.019(5) Uiso d 1 . .
H H15 0.8299(15) -0.302(4) 0.0730(12) 0.024(5) Uiso d 1 . .

loop_
_atom_site_aniso_label
_atom_site_aniso_U_11
_atom_site_aniso_U_22
_atom_site_aniso_U_33
_atom_site_aniso_U_12
_atom_site_aniso_U_13
_atom_site_aniso_U_23
N1 0.0149(6) 0.0159(7) 0.0152(6) -0.0011(5) 0.0022(5) -0.0026(5)
N3 0.0164(6) 0.0168(7) 0.0166(7) -0.0005(5) 0.0016(5) 0.0003(5)
N2 0.0172(6) 0.0147(7) 0.0147(6) 0.0004(5) 0.0033(5) 0.0008(5)
C12 0.0176(7) 0.0129(7) 0.0120(7) 0.0013(6) 0.0018(6) 0.0024(6)
C10 0.0172(7) 0.0141(7) 0.0128(7) 0.0016(6) 0.0016(6) 0.0016(6)
C1 0.0169(7) 0.0127(7) 0.0130(7) 0.0016(6) 0.0030(6) 0.0023(6)
C2 0.0183(8) 0.0132(7) 0.0135(7) 0.0008(6) 0.0034(6) 0.0034(6)
C13 0.0154(7) 0.0155(8) 0.0150(7) -0.0010(6) 0.0011(6) -0.0002(6)
C3 0.0194(8) 0.0166(8) 0.0158(7) -0.0012(6) 0.0022(6) 0.0024(6)
C8 0.0166(8) 0.0262(9) 0.0177(8) 0.0044(7) 0.0047(6) 0.0012(7)
C16 0.0223(8) 0.0160(8) 0.0165(8) -0.0024(7) -0.0010(6) -0.0006(6)
C15 0.0284(9) 0.0142(8) 0.0143(7) 0.0027(6) 0.0031(6) -0.0008(6)
C9 0.0177(8) 0.0197(8) 0.0165(8) 0.0013(6) 0.0017(6) -0.0005(6)
C6 0.0240(8) 0.0141(7) 0.0118(7) 0.0020(6) 0.0026(6) 0.0025(6)
C5 0.0288(9) 0.0132(8) 0.0135(7) 0.0013(7) 0.0035(6) -0.0006(6)
C14 0.0181(8) 0.0200(8) 0.0167(8) 0.0042(6) 0.0044(6) 0.0019(6)
C11 0.0186(8) 0.0129(7) 0.0121(7) 0.0014(6) 0.0030(6) 0.0026(6)
C7 0.0248(9) 0.0202(8) 0.0162(8) 0.0063(7) 0.0059(6) -0.0017(7)
C4 0.0260(8) 0.0148(8) 0.0137(7) -0.0047(7) -0.0002(6) 0.0009(6)

loop_
_atom_type_symbol
_atom_type_description
_atom_type_scat_dispersion_real
_atom_type_scat_dispersion_imag
_atom_type_scat_source
C C 0.0033 0.0016 'International Tables Vol C Tables 4.2.6.8 and 6.1.1.4'
H H 0.0000 0.0000 'International Tables Vol C Tables 4.2.6.8 and 6.1.1.4'
N N 0.0061 0.0033 'International Tables Vol C Tables 4.2.6.8 and 6.1.1.4'

loop_
_geom_angle_atom_site_label_1
_geom_angle_atom_site_label_2
_geom_angle_atom_site_label_3
_geom_angle_site_symmetry_1
_geom_angle_site_symmetry_3
_geom_angle
_geom_angle_publ_flag
C10 N1 H1 . . 122.0(15) ?
C1 N1 C10 . . 121.71(14) ?
C1 N1 H1 . . 116.3(15) ?
C16 N3 C12 . . 117.31(14) ?
C1 N2 C2 . . 117.11(14) ?
N3 C12 C1 . . 115.40(14) ?
N3 C12 C13 . . 123.28(15) ?
C13 C12 C1 . . 121.31(14) ?
N1 C10 C11 . . 115.76(14) ?
C9 C10 N1 . . 123.16(15) ?
C9 C10 C11 . . 121.09(15) ?
N1 C1 C12 . . 114.06(14) ?
N2 C1 N1 . . 125.35(15) ?
N2 C1 C12 . . 120.59(14) ?
N2 C2 C11 . . 120.58(14) ?
C3 C2 N2 . . 120.44(14) ?
C3 C2 C11 . . 118.98(15) ?
C12 C13 H13 . . 121.8(13) ?
C14 C13 C12 . . 118.23(15) ?
C14 C13 H13 . . 119.9(13) ?
C2 C3 C4 . . 120.17(15) ?
C2 C3 H3 . . 118.9(12) ?
C4 C3 H3 . . 120.9(12) ?
C9 C8 H8 . . 117.3(13) ?
C7 C8 C9 . . 121.68(15) ?
C7 C8 H8 . . 121.0(13) ?
N3 C16 C15 . . 123.42(15) ?
N3 C16 H16 . . 114.7(13) ?
C15 C16 H16 . . 121.8(13) ?
C16 C15 H15 . . 120.4(12) ?
C14 C15 C16 . . 118.52(15) ?
C14 C15 H15 . . 121.0(12) ?
C10 C9 C8 . . 118.76(15) ?
C10 C9 H9 . . 120.1(11) ?
C8 C9 H9 . . 121.1(11) ?
C5 C6 C11 . . 118.24(15) ?
C5 C6 C7 . . 123.66(15) ?
C11 C6 C7 . . 118.11(15) ?
C6 C5 H5 . . 119.6(12) ?
C4 C5 C6 . . 120.29(15) ?
C4 C5 H5 . . 120.2(12) ?
C13 C14 H14 . . 119.4(14) ?
C15 C14 C13 . . 119.24(15) ?
C15 C14 H14 . . 121.4(14) ?
C10 C11 C2 . . 119.48(14) ?
C10 C11 C6 . . 119.78(14) ?
C6 C11 C2 . . 120.74(15) ?
C8 C7 C6 . . 120.58(15) ?
C8 C7 H7 . . 120.3(13) ?
C6 C7 H7 . . 119.2(13) ?
C3 C4 H4 . . 118.7(12) ?
C5 C4 C3 . . 121.57(15) ?
C5 C4 H4 . . 119.8(12) ?

loop_
_geom_bond_atom_site_label_1
_geom_bond_atom_site_label_2
_geom_bond_site_symmetry_2
_geom_bond_distance
_geom_bond_publ_flag
N1 C10 . 1.387(2) ?
N1 C1 . 1.365(2) ?
N1 H1 . 0.87(2) ?
N3 C12 . 1.344(2) ?
N3 C16 . 1.341(2) ?
N2 C1 . 1.292(2) ?
N2 C2 . 1.404(2) ?
C12 C1 . 1.493(2) ?
C12 C13 . 1.392(2) ?
C10 C9 . 1.379(2) ?
C10 C11 . 1.417(2) ?
C2 C3 . 1.381(2) ?
C2 C11 . 1.432(2) ?
C13 C14 . 1.387(2) ?
C13 H13 . 0.93(2) ?
C3 C4 . 1.409(2) ?
C3 H3 . 0.97(2) ?
C8 C9 . 1.410(2) ?
C8 C7 . 1.371(2) ?
C8 H8 . 0.95(2) ?
C16 C15 . 1.387(2) ?
C16 H16 . 0.94(2) ?
C15 C14 . 1.384(2) ?
C15 H15 . 0.94(2) ?
C9 H9 . 0.97(2) ?
C6 C5 . 1.417(2) ?
C6 C11 . 1.420(2) ?
C6 C7 . 1.422(2) ?
C5 C4 . 1.374(2) ?
C5 H5 . 0.93(2) ?
C14 H14 . 0.94(2) ?
C7 H7 . 0.93(2) ?
C4 H4 . 0.95(2) ?

loop_
_geom_torsion_atom_site_label_1
_geom_torsion_atom_site_label_2
_geom_torsion_atom_site_label_3
_geom_torsion_atom_site_label_4
_geom_torsion_site_symmetry_1
_geom_torsion_site_symmetry_2
_geom_torsion_site_symmetry_3
_geom_torsion_site_symmetry_4
_geom_torsion
_geom_torsion_publ_flag
N1 C10 C9 C8 . . . . -179.50(15) ?
N1 C10 C11 C2 . . . . -1.0(2) ?
N1 C10 C11 C6 . . . . 179.00(14) ?
N3 C12 C1 N1 . . . . 1.1(2) ?
N3 C12 C1 N2 . . . . -178.67(14) ?
N3 C12 C13 C14 . . . . -0.5(2) ?
N3 C16 C15 C14 . . . . 0.1(3) ?
N2 C2 C3 C4 . . . . 178.31(14) ?
N2 C2 C11 C10 . . . . 1.0(2) ?
N2 C2 C11 C6 . . . . -179.07(14) ?
C12 N3 C16 C15 . . . . 0.2(2) ?
C12 C13 C14 C15 . . . . 0.8(2) ?
C10 N1 C1 N2 . . . . -0.8(2) ?
C10 N1 C1 C12 . . . . 179.41(13) ?
C1 N1 C10 C9 . . . . -178.72(15) ?
C1 N1 C10 C11 . . . . 1.0(2) ?
C1 N2 C2 C3 . . . . 179.62(14) ?
C1 N2 C2 C11 . . . . -0.7(2) ?
C1 C12 C13 C14 . . . . 179.19(14) ?
C2 N2 C1 N1 . . . . 0.7(2) ?
C2 N2 C1 C12 . . . . -179.58(13) ?
C2 C3 C4 C5 . . . . 0.8(2) ?
C13 C12 C1 N1 . . . . -178.61(14) ?
C13 C12 C1 N2 . . . . 1.6(2) ?
C3 C2 C11 C10 . . . . -179.38(14) ?
C3 C2 C11 C6 . . . . 0.6(2) ?
C16 N3 C12 C1 . . . . -179.71(13) ?
C16 N3 C12 C13 . . . . 0.0(2) ?
C16 C15 C14 C13 . . . . -0.6(2) ?
C9 C10 C11 C2 . . . . 178.63(15) ?
C9 C10 C11 C6 . . . . -1.3(2) ?
C9 C8 C7 C6 . . . . -1.1(3) ?
C6 C5 C4 C3 . . . . 0.5(2) ?
C5 C6 C11 C10 . . . . -179.34(14) ?
C5 C6 C11 C2 . . . . 0.7(2) ?
C5 C6 C7 C8 . . . . -179.48(16) ?
C11 C10 C9 C8 . . . . 0.8(2) ?
C11 C2 C3 C4 . . . . -1.3(2) ?
C11 C6 C5 C4 . . . . -1.3(2) ?
C11 C6 C7 C8 . . . . 0.6(2) ?
C7 C8 C9 C10 . . . . 0.4(3) ?
C7 C6 C5 C4 . . . . 178.83(16) ?
C7 C6 C11 C10 . . . . 0.6(2) ?
C7 C6 C11 C2 . . . . -179.37(14) ?

_cod_database_fobs_code 2243717
